data_4508332
loop_
_publ_author_name
'Zha, Quanzheng'
'Ding, Caixia'
'Rui, Xing'
'Xie, Yongshu'

_publ_section_title
;
 A Novel Porphyrin-Based Ligand Containing Four 4,4&#x2032;-Dipyridylamine
 Moieties: Syntheses, Structures, and Luminescent Properties of Mn(II),
 Cu(II), Zn(II), and Cd(II) Coordination Polymers
;
_journal_issue 10
_journal_name_full 'Crystal Growth &amp; Design'
_journal_page_first 4583
_journal_paper_doi 10.1021/cg4011289
_journal_volume 13
_journal_year 2013
_chemical_formula_sum 'C92 H68 N16 O8 Zn3'
_chemical_formula_weight 1721.73
_chemical_name_systematic
; 
 ? 
;
_space_group_IT_number 14
_symmetry_cell_setting monoclinic
_symmetry_space_group_name_Hall '-P 2ybc'
_symmetry_space_group_name_H-M 'P 1 21/c 1'
_atom_sites_solution_hydrogens geom
_atom_sites_solution_primary direct
_atom_sites_solution_secondary difmap
_audit_creation_method SHELXL-97
_cell_angle_alpha 90.00
_cell_angle_beta 107.404(2)
_cell_angle_gamma 90.00
_cell_formula_units_Z 4
_cell_length_a 17.2782(12)
_cell_length_b 20.2243(11)
_cell_length_c 38.877(3)
_cell_measurement_reflns_used 4266
_cell_measurement_temperature 293(2)
_cell_measurement_theta_max 28.4202
_cell_measurement_theta_min 2.3799
_cell_volume 12963.2(15)
_computing_cell_refinement 'Bruker FRAMBO'
_computing_data_collection 'Bruker FRAMBO'
_computing_data_reduction 'Bruker SAINT'
_computing_molecular_graphics 'Bruker SHELXTL'
_computing_publication_material 'Bruker SHELXTL'
_computing_structure_refinement 'SHELXL-97 (Sheldrick, 1997)'
_computing_structure_solution 'SHELXS-97 (Sheldrick, 1990)'
_diffrn_ambient_temperature 293(2)
_diffrn_measured_fraction_theta_full 0.999
_diffrn_measured_fraction_theta_max 0.999
_diffrn_measurement_device_type 'CCD area detector'
_diffrn_measurement_method 'phi and omega scans'
_diffrn_radiation_monochromator graphite
_diffrn_radiation_source 'fine-focus sealed tube'
_diffrn_radiation_type MoK\a
_diffrn_radiation_wavelength 0.71073
_diffrn_reflns_av_R_equivalents 0.0834
_diffrn_reflns_av_sigmaI/netI 0.1621
_diffrn_reflns_limit_h_max 20
_diffrn_reflns_limit_h_min -18
_diffrn_reflns_limit_k_max 24
_diffrn_reflns_limit_k_min -24
_diffrn_reflns_limit_l_max 19
_diffrn_reflns_limit_l_min -46
_diffrn_reflns_number 50063
_diffrn_reflns_theta_full 25.02
_diffrn_reflns_theta_max 25.02
_diffrn_reflns_theta_min 2.38
_exptl_absorpt_coefficient_mu 0.594
_exptl_absorpt_correction_T_max 0.9162
_exptl_absorpt_correction_T_min 0.8235
_exptl_absorpt_correction_type multi-scan
_exptl_absorpt_process_details sadabs
_exptl_crystal_colour red
_exptl_crystal_density_diffrn 0.882
_exptl_crystal_density_method 'not measured'
_exptl_crystal_description block
_exptl_crystal_F_000 3544
_exptl_crystal_size_max 0.34
_exptl_crystal_size_mid 0.28
_exptl_crystal_size_min 0.15
_platon_squeeze_details
;
;
_refine_diff_density_max 0.631
_refine_diff_density_min -0.438
_refine_diff_density_rms 0.076
_refine_ls_extinction_method none
_refine_ls_goodness_of_fit_ref 1.018
_refine_ls_hydrogen_treatment constr
_refine_ls_matrix_type full
_refine_ls_number_parameters 1133
_refine_ls_number_reflns 22866
_refine_ls_number_restraints 0
_refine_ls_restrained_S_all 1.018
_refine_ls_R_factor_all 0.1465
_refine_ls_R_factor_gt 0.0725
_refine_ls_shift/su_max 0.001
_refine_ls_shift/su_mean 0.000
_refine_ls_structure_factor_coef Fsqd
_refine_ls_weighting_details 'calc w=1/[\s^2^(Fo^2^)+(0.0491P)^2^+0.0000P] where P=(Fo^2^+2Fc^2^)/3'
_refine_ls_weighting_scheme calc
_refine_ls_wR_factor_gt 0.1749
_refine_ls_wR_factor_ref 0.1952
_reflns_number_gt 9668
_reflns_number_total 22866
_reflns_threshold_expression >2sigma(I)
_cod_data_source_file cg4011289_si_005.cif
_cod_data_source_block complex_4
_cod_depositor_comments
;
The following automatic conversions were performed:

'_symmetry_cell_setting' value 'Monoclinic' changed to 'monoclinic'
according to /home/saulius/struct/CIF-dictionaries/cif_core.dic
dictionary named 'cif_core.dic' version 2.4.2 from 2011-04-26.

Automatic conversion script
Id: cif_fix_values 1891 2012-01-12 08:04:46Z andrius 
;
_cod_original_sg_symbol_H-M P2(1)/c
_cod_database_code 4508332

loop_
_symmetry_equiv_pos_as_xyz
'x, y, z'
'-x, y+1/2, -z+1/2'
'-x, -y, -z'
'x, -y-1/2, z-1/2'

loop_
_atom_site_label
_atom_site_type_symbol
_atom_site_fract_x
_atom_site_fract_y
_atom_site_fract_z
_atom_site_U_iso_or_equiv
_atom_site_adp_type
_atom_site_occupancy
_atom_site_symmetry_multiplicity
_atom_site_calc_flag
_atom_site_refinement_flags
_atom_site_disorder_assembly
_atom_site_disorder_group
Zn1 Zn 0.46576(3) 0.52697(3) 0.632938(17) 0.03920(18) Uani 1 1 d . . .
Zn2 Zn 0.00126(5) 0.50118(3) 0.28520(2) 0.0662(2) Uani 1 1 d . . .
Zn3 Zn -0.03182(5) 0.07124(4) 0.46863(2) 0.0792(3) Uani 1 1 d . . .
N1 N 0.5184(2) 0.57581(18) 0.59867(12) 0.0404(11) Uani 1 1 d . . .
N2 N 0.3728(3) 0.49780(19) 0.58817(12) 0.0457(11) Uani 1 1 d . . .
N3 N 0.4299(3) 0.45371(19) 0.66153(12) 0.0470(12) Uani 1 1 d . . .
N4 N 0.5769(2) 0.53048(18) 0.67200(12) 0.0396(10) Uani 1 1 d . . .
N5 N 0.3262(3) 0.6081(2) 0.38866(13) 0.0551(13) Uani 1 1 d . A .
N6 N 0.1069(3) 0.5345(2) 0.31963(15) 0.0600(14) Uani 1 1 d . A .
N7 N 0.4999(5) 0.7168(4) 0.3579(2) 0.107(2) Uani 1 1 d . A .
N8 N 0.0101(3) 0.2700(2) 0.59516(15) 0.0650(15) Uani 1 1 d . B .
N9 N -0.0251(3) 0.1361(2) 0.50900(16) 0.0680(15) Uani 1 1 d . B .
N10 N -0.1318(4) 0.2763(3) 0.6665(2) 0.0835(18) Uani 1 1 d . B .
N11 N 0.6856(3) 0.3033(2) 0.84535(14) 0.0653(15) Uani 1 1 d . . .
N12 N 0.5891(3) 0.1153(2) 0.85365(13) 0.0498(12) Uani 1 1 d . . .
N13 N 0.8789(3) 0.3822(2) 0.92729(15) 0.0706(15) Uani 1 1 d . . .
N14 N 0.9243(3) 0.7774(2) 0.66781(14) 0.0579(14) Uani 1 1 d . . .
N15 N 1.1027(4) 0.7131(3) 0.6215(2) 0.092(2) Uani 1 1 d . . .
N16 N 0.9736(3) 0.9308(2) 0.74462(15) 0.0624(14) Uani 1 1 d . . .
O1 O -0.093(2) 0.5104(9) 0.3034(9) 0.118(6) Uani 0.780(16) 1 d P A 1
O2 O -0.0328(8) 0.4521(5) 0.3478(3) 0.150(5) Uani 0.780(16) 1 d P A 1
O1' O -0.071(4) 0.485(3) 0.306(3) 0.098(19) Uani 0.220(16) 1 d P A 2
O2' O -0.174(2) 0.4816(16) 0.2638(14) 0.135(15) Uani 0.220(16) 1 d P A 2
O3 O 0.0003(3) 0.4107(2) 0.26894(16) 0.1008(18) Uani 1 1 d . A .
O4 O 0.0959(3) 0.4356(2) 0.24551(15) 0.0989(17) Uani 1 1 d . A .
O5 O 0.0403(9) 0.0427(7) 0.4428(8) 0.113(8) Uani 0.77(6) 1 d P B 1
O6 O 0.0879(13) 0.1442(15) 0.4515(5) 0.141(6) Uani 0.77(6) 1 d P B 1
O5' O 0.061(4) 0.114(4) 0.4596(15) 0.11(2) Uani 0.23(6) 1 d P B 2
O6' O 0.054(3) 0.032(3) 0.420(3) 0.13(2) Uani 0.23(6) 1 d P B 2
O7 O -0.0789(4) -0.0125(2) 0.47517(17) 0.1058(19) Uani 1 1 d . B .
O8 O -0.1913(4) 0.0274(4) 0.4780(2) 0.176(3) Uani 1 1 d . B .
C1 C 0.5894(3) 0.6101(2) 0.60895(15) 0.0429(14) Uani 1 1 d . . .
C2 C 0.6011(3) 0.6431(2) 0.57781(16) 0.0489(15) Uani 1 1 d . . .
H2 H 0.6441 0.6704 0.5776 0.059 Uiso 1 1 calc R . .
C3 C 0.5388(3) 0.6268(2) 0.54969(17) 0.0521(15) Uani 1 1 d . . .
H3 H 0.5310 0.6400 0.5260 0.063 Uiso 1 1 calc R . .
C4 C 0.4855(3) 0.5852(2) 0.56230(15) 0.0415(13) Uani 1 1 d . . .
C5 C 0.4111(3) 0.5591(2) 0.54080(15) 0.0422(13) Uani 1 1 d . . .
C6 C 0.3594(3) 0.5191(2) 0.55345(16) 0.0456(14) Uani 1 1 d . . .
C7 C 0.2825(3) 0.4922(3) 0.53105(17) 0.0567(16) Uani 1 1 d . . .
H7 H 0.2594 0.4989 0.5064 0.068 Uiso 1 1 calc R . .
C8 C 0.2519(3) 0.4566(3) 0.55230(17) 0.0600(17) Uani 1 1 d . . .
H8 H 0.2031 0.4336 0.5451 0.072 Uiso 1 1 calc R . .
C9 C 0.3071(3) 0.4593(2) 0.58871(16) 0.0461(14) Uani 1 1 d . . .
C10 C 0.2973(3) 0.4249(2) 0.61840(17) 0.0493(15) Uani 1 1 d . . .
C11 C 0.3558(3) 0.4222(3) 0.65243(16) 0.0483(15) Uani 1 1 d . . .
C12 C 0.3518(4) 0.3822(3) 0.68221(18) 0.0700(19) Uani 1 1 d . . .
H12 H 0.3081 0.3560 0.6829 0.084 Uiso 1 1 calc R . .
C13 C 0.4209(4) 0.3887(3) 0.70873(18) 0.0671(18) Uani 1 1 d . . .
H13 H 0.4342 0.3686 0.7313 0.081 Uiso 1 1 calc R . .
C14 C 0.4708(3) 0.4327(2) 0.69578(17) 0.0508(15) Uani 1 1 d . . .
C15 C 0.5489(3) 0.4518(2) 0.71602(16) 0.0469(14) Uani 1 1 d . . .
C16 C 0.5964(3) 0.4989(2) 0.70541(15) 0.0415(13) Uani 1 1 d . . .
C17 C 0.6737(3) 0.5237(2) 0.72743(15) 0.0470(14) Uani 1 1 d . . .
H17 H 0.7015 0.5101 0.7507 0.056 Uiso 1 1 calc R . .
C18 C 0.6983(3) 0.5702(2) 0.70799(16) 0.0468(14) Uani 1 1 d . . .
H18 H 0.7450 0.5958 0.7158 0.056 Uiso 1 1 calc R . .
C19 C 0.6385(3) 0.5729(2) 0.67271(15) 0.0404(13) Uani 1 1 d . . .
C20 C 0.6454(3) 0.6118(2) 0.64379(15) 0.0394(13) Uani 1 1 d . . .
C21 C 0.3878(3) 0.5718(2) 0.50091(15) 0.0454(14) Uani 1 1 d . . .
C22 C 0.3692(3) 0.6354(3) 0.48664(17) 0.0580(16) Uani 1 1 d . . .
H22 H 0.3709 0.6705 0.5023 0.070 Uiso 1 1 calc R . .
C23 C 0.3484(3) 0.6475(3) 0.45038(16) 0.0541(16) Uani 1 1 d . . .
H23 H 0.3368 0.6903 0.4416 0.065 Uiso 1 1 calc R . .
C24 C 0.3450(3) 0.5964(3) 0.42732(17) 0.0517(15) Uani 1 1 d . . .
C25 C 0.3621(3) 0.5329(3) 0.44054(16) 0.0577(16) Uani 1 1 d . . .
H25 H 0.3590 0.4977 0.4248 0.069 Uiso 1 1 calc R . .
C26 C 0.3837(3) 0.5221(3) 0.47672(16) 0.0532(15) Uani 1 1 d . . .
H26 H 0.3961 0.4793 0.4853 0.064 Uiso 1 1 calc R . .
C27 C 0.1181(4) 0.5468(3) 0.3545(2) 0.0637(18) Uani 1 1 d . . .
H27 H 0.0746 0.5395 0.3635 0.076 Uiso 1 1 calc R A .
C28 C 0.1895(4) 0.5697(3) 0.37808(17) 0.0580(16) Uani 1 1 d . A .
H28 H 0.1939 0.5755 0.4023 0.070 Uiso 1 1 calc R . .
C29 C 0.2530(4) 0.5837(2) 0.36572(16) 0.0495(15) Uani 1 1 d . . .
C30 C 0.2437(4) 0.5716(3) 0.32947(16) 0.0535(15) Uani 1 1 d . A .
H30 H 0.2865 0.5792 0.3201 0.064 Uiso 1 1 calc R . .
C31 C 0.1727(4) 0.5488(3) 0.30831(17) 0.0606(17) Uani 1 1 d . . .
H31 H 0.1677 0.5423 0.2841 0.073 Uiso 1 1 calc R A .
C32 C 0.5194(5) 0.6717(4) 0.3841(3) 0.104(3) Uani 1 1 d . . .
H32 H 0.5742 0.6649 0.3958 0.125 Uiso 1 1 calc R . .
C33 C 0.4654(4) 0.6352(3) 0.3951(2) 0.075(2) Uani 1 1 d . A .
H33 H 0.4830 0.6052 0.4140 0.090 Uiso 1 1 calc R . .
C34 C 0.3830(4) 0.6435(3) 0.37754(18) 0.0610(17) Uani 1 1 d . . .
C35 C 0.3597(5) 0.6899(3) 0.3502(2) 0.079(2) Uani 1 1 d . A .
H35 H 0.3052 0.6968 0.3380 0.094 Uiso 1 1 calc R . .
C36 C 0.4192(6) 0.7256(4) 0.3415(2) 0.098(3) Uani 1 1 d . . .
H36 H 0.4033 0.7573 0.3235 0.118 Uiso 1 1 calc R A .
C37 C 0.2220(3) 0.3847(3) 0.61294(16) 0.0496(15) Uani 1 1 d . . .
C38 C 0.2263(4) 0.3178(3) 0.61494(17) 0.0648(18) Uani 1 1 d . . .
H38 H 0.2764 0.2971 0.6198 0.078 Uiso 1 1 calc R . .
C39 C 0.1563(4) 0.2794(3) 0.60977(18) 0.0656(19) Uani 1 1 d . . .
H39 H 0.1602 0.2336 0.6116 0.079 Uiso 1 1 calc R . .
C40 C 0.0817(3) 0.3096(3) 0.60202(17) 0.0528(16) Uani 1 1 d . . .
C41 C 0.0762(4) 0.3769(3) 0.59909(17) 0.0595(17) Uani 1 1 d . . .
H41 H 0.0259 0.3976 0.5934 0.071 Uiso 1 1 calc R . .
C42 C 0.1470(4) 0.4145(3) 0.60468(17) 0.0599(17) Uani 1 1 d . . .
H42 H 0.1433 0.4603 0.6028 0.072 Uiso 1 1 calc R . .
C43 C -0.0451(4) 0.1206(3) 0.5378(2) 0.0645(18) Uani 1 1 d . . .
H43 H -0.0664 0.0788 0.5391 0.077 Uiso 1 1 calc R B .
C44 C -0.0365(4) 0.1631(3) 0.56642(19) 0.0659(18) Uani 1 1 d . B .
H44 H -0.0520 0.1496 0.5863 0.079 Uiso 1 1 calc R . .
C45 C -0.0048(3) 0.2256(3) 0.56575(19) 0.0559(16) Uani 1 1 d . . .
C46 C 0.0168(4) 0.2421(3) 0.5357(2) 0.0659(18) Uani 1 1 d . B .
H46 H 0.0387 0.2835 0.5338 0.079 Uiso 1 1 calc R . .
C47 C 0.0059(4) 0.1972(3) 0.50862(19) 0.0726(19) Uani 1 1 d . . .
H47 H 0.0209 0.2094 0.4884 0.087 Uiso 1 1 calc R B .
C48 C -0.1622(4) 0.2576(3) 0.6326(2) 0.076(2) Uani 1 1 d . . .
H48 H -0.2167 0.2456 0.6249 0.091 Uiso 1 1 calc R . .
C49 C -0.1205(4) 0.2544(3) 0.6079(2) 0.074(2) Uani 1 1 d . B .
H49 H -0.1455 0.2400 0.5845 0.089 Uiso 1 1 calc R . .
C50 C -0.0379(4) 0.2736(3) 0.6190(2) 0.0593(17) Uani 1 1 d . . .
C51 C -0.0055(4) 0.2948(3) 0.6539(2) 0.0693(19) Uani 1 1 d . B .
H51 H 0.0483 0.3084 0.6624 0.083 Uiso 1 1 calc R . .
C52 C -0.0553(5) 0.2955(3) 0.6759(2) 0.077(2) Uani 1 1 d . . .
H52 H -0.0329 0.3108 0.6993 0.092 Uiso 1 1 calc R B .
C53 C 0.5866(3) 0.4158(3) 0.75022(17) 0.0493(15) Uani 1 1 d . . .
C54 C 0.5877(4) 0.4381(3) 0.7822(2) 0.075(2) Uani 1 1 d . . .
H54 H 0.5667 0.4799 0.7838 0.090 Uiso 1 1 calc R . .
C55 C 0.6190(4) 0.4015(3) 0.81387(19) 0.080(2) Uani 1 1 d . . .
H55 H 0.6169 0.4191 0.8357 0.096 Uiso 1 1 calc R . .
C56 C 0.6521(4) 0.3413(3) 0.81338(18) 0.0585(16) Uani 1 1 d . . .
C57 C 0.6526(5) 0.3180(3) 0.7808(2) 0.088(2) Uani 1 1 d . . .
H57 H 0.6748 0.2766 0.7792 0.106 Uiso 1 1 calc R . .
C58 C 0.6207(5) 0.3550(3) 0.7501(2) 0.090(2) Uani 1 1 d . . .
H58 H 0.6224 0.3377 0.7282 0.108 Uiso 1 1 calc R . .
C59 C 0.5435(4) 0.1642(3) 0.83362(17) 0.0659(18) Uani 1 1 d . . .
H59 H 0.4893 0.1556 0.8214 0.079 Uiso 1 1 calc R . .
C60 C 0.5741(4) 0.2262(3) 0.83054(18) 0.0655(18) Uani 1 1 d . . .
H60 H 0.5408 0.2583 0.8164 0.079 Uiso 1 1 calc R . .
C61 C 0.6539(4) 0.2406(3) 0.84846(16) 0.0536(16) Uani 1 1 d . . .
C62 C 0.6998(3) 0.1894(3) 0.86772(16) 0.0536(16) Uani 1 1 d . . .
H62 H 0.7544 0.1961 0.8798 0.064 Uiso 1 1 calc R . .
C63 C 0.6661(3) 0.1297(3) 0.86908(16) 0.0516(15) Uani 1 1 d . . .
H63 H 0.6995 0.0963 0.8818 0.062 Uiso 1 1 calc R . .
C64 C 0.8222(4) 0.3427(3) 0.93410(19) 0.072(2) Uani 1 1 d . . .
H64 H 0.8268 0.3336 0.9581 0.087 Uiso 1 1 calc R . .
C65 C 0.7593(4) 0.3156(3) 0.90866(17) 0.0632(18) Uani 1 1 d . . .
H65 H 0.7225 0.2881 0.9149 0.076 Uiso 1 1 calc R . .
C66 C 0.7513(4) 0.3301(3) 0.87293(18) 0.0580(16) Uani 1 1 d . . .
C67 C 0.8064(4) 0.3710(3) 0.86466(18) 0.0657(18) Uani 1 1 d . . .
H67 H 0.8011 0.3825 0.8409 0.079 Uiso 1 1 calc R . .
C68 C 0.8699(4) 0.3946(3) 0.8926(2) 0.075(2) Uani 1 1 d . . .
H68 H 0.9088 0.4206 0.8869 0.090 Uiso 1 1 calc R . .
C69 C 0.7178(3) 0.6543(2) 0.64940(14) 0.0386(13) Uani 1 1 d . . .
C70 C 0.7944(3) 0.6284(2) 0.65657(15) 0.0478(15) Uani 1 1 d . . .
H70 H 0.8008 0.5828 0.6572 0.057 Uiso 1 1 calc R . .
C71 C 0.8624(3) 0.6681(2) 0.66292(16) 0.0484(15) Uani 1 1 d . . .
H71 H 0.9137 0.6492 0.6682 0.058 Uiso 1 1 calc R . .
C72 C 0.8539(3) 0.7359(3) 0.66143(17) 0.0549(16) Uani 1 1 d . . .
C73 C 0.7767(3) 0.7629(3) 0.65328(17) 0.0552(16) Uani 1 1 d . . .
H73 H 0.7700 0.8085 0.6516 0.066 Uiso 1 1 calc R . .
C74 C 0.7100(3) 0.7225(2) 0.64772(16) 0.0499(15) Uani 1 1 d . . .
H74 H 0.6587 0.7414 0.6428 0.060 Uiso 1 1 calc R . .
C75 C 0.9152(3) 0.8850(3) 0.74246(18) 0.0600(17) Uani 1 1 d . . .
H75 H 0.8854 0.8881 0.7587 0.072 Uiso 1 1 calc R . .
C76 C 0.8974(3) 0.8356(3) 0.71836(18) 0.0593(17) Uani 1 1 d . . .
H76 H 0.8566 0.8058 0.7186 0.071 Uiso 1 1 calc R . .
C77 C 0.9395(4) 0.8282(3) 0.69294(18) 0.0539(16) Uani 1 1 d . . .
C78 C 0.9989(4) 0.8745(3) 0.69478(18) 0.0658(18) Uani 1 1 d . . .
H78 H 1.0297 0.8723 0.6789 0.079 Uiso 1 1 calc R . .
C79 C 1.0131(4) 0.9246(3) 0.7203(2) 0.0673(19) Uani 1 1 d . . .
H79 H 1.0527 0.9558 0.7204 0.081 Uiso 1 1 calc R . .
C80 C 1.1175(4) 0.7189(4) 0.6569(3) 0.092(2) Uani 1 1 d . . .
H80 H 1.1689 0.7074 0.6716 0.110 Uiso 1 1 calc R . .
C81 C 1.0629(4) 0.7406(3) 0.6734(2) 0.076(2) Uani 1 1 d . . .
H81 H 1.0771 0.7441 0.6983 0.092 Uiso 1 1 calc R . .
C82 C 0.9852(4) 0.7573(3) 0.6520(2) 0.0626(18) Uani 1 1 d . . .
C83 C 0.9671(4) 0.7512(3) 0.6161(2) 0.0725(19) Uani 1 1 d . . .
H83 H 0.9155 0.7606 0.6010 0.087 Uiso 1 1 calc R . .
C84 C 1.0282(5) 0.7303(3) 0.6026(2) 0.092(2) Uani 1 1 d . . .
H84 H 1.0158 0.7281 0.5776 0.110 Uiso 1 1 calc R . .
C85 C -0.0959(15) 0.4755(9) 0.3267(7) 0.100(5) Uani 0.780(16) 1 d P A 1
C86 C -0.1773(12) 0.4553(7) 0.3314(5) 0.117(6) Uani 0.780(16) 1 d P A 1
H86A H -0.1894 0.4831 0.3491 0.175 Uiso 0.780(16) 1 calc PR A 1
H86B H -0.1746 0.4100 0.3391 0.175 Uiso 0.780(16) 1 calc PR A 1
H86C H -0.2191 0.4599 0.3088 0.175 Uiso 0.780(16) 1 calc PR A 1
C85' C -0.143(6) 0.488(4) 0.296(2) 0.096(19) Uani 0.220(16) 1 d P A 2
C86' C -0.193(4) 0.498(3) 0.321(2) 0.14(2) Uani 0.220(16) 1 d P A 2
H86D H -0.2429 0.5197 0.3085 0.209 Uiso 0.220(16) 1 calc PR A 2
H86E H -0.1635 0.5240 0.3411 0.209 Uiso 0.220(16) 1 calc PR A 2
H86F H -0.2055 0.4554 0.3295 0.209 Uiso 0.220(16) 1 calc PR A 2
C87 C 0.0470(6) 0.3963(4) 0.2511(2) 0.083(2) Uani 1 1 d . . .
C88 C 0.0483(6) 0.3267(3) 0.2382(2) 0.139(4) Uani 1 1 d . A .
H88A H 0.0347 0.3264 0.2124 0.208 Uiso 1 1 calc R . .
H88B H 0.0095 0.3007 0.2455 0.208 Uiso 1 1 calc R . .
H88C H 0.1015 0.3084 0.2484 0.208 Uiso 1 1 calc R . .
C89 C 0.0859(8) 0.0859(7) 0.4376(5) 0.118(4) Uani 1 1 d . . .
C90 C 0.1526(7) 0.0842(5) 0.4192(3) 0.193(5) Uani 1 1 d . B .
H90A H 0.2006 0.0646 0.4351 0.290 Uiso 1 1 calc R . .
H90B H 0.1645 0.1285 0.4134 0.290 Uiso 1 1 calc R . .
H90C H 0.1347 0.0586 0.3975 0.290 Uiso 1 1 calc R . .
C91 C -0.1501(7) -0.0196(5) 0.4720(3) 0.121(4) Uani 1 1 d . . .
C92 C -0.1898(6) -0.0840(5) 0.4621(3) 0.192(5) Uani 1 1 d . B .
H92A H -0.1865 -0.0970 0.4389 0.288 Uiso 1 1 calc R . .
H92B H -0.2457 -0.0807 0.4614 0.288 Uiso 1 1 calc R . .
H92C H -0.1632 -0.1165 0.4797 0.288 Uiso 1 1 calc R . .

loop_
_atom_site_aniso_label
_atom_site_aniso_U_11
_atom_site_aniso_U_22
_atom_site_aniso_U_33
_atom_site_aniso_U_23
_atom_site_aniso_U_13
_atom_site_aniso_U_12
Zn1 0.0376(4) 0.0404(3) 0.0347(4) -0.0002(3) 0.0034(3) -0.0043(3)
Zn2 0.0646(5) 0.0616(4) 0.0611(6) 0.0069(4) 0.0015(4) 0.0063(4)
Zn3 0.0848(6) 0.0701(5) 0.0694(7) -0.0135(5) 0.0027(5) 0.0166(4)
N1 0.039(3) 0.042(2) 0.034(3) -0.003(2) 0.002(2) -0.003(2)
N2 0.047(3) 0.045(2) 0.039(3) -0.002(2) 0.003(2) -0.008(2)
N3 0.048(3) 0.047(2) 0.037(3) 0.005(2) 0.000(2) -0.005(2)
N4 0.040(3) 0.042(2) 0.033(3) -0.001(2) 0.006(2) -0.007(2)
N5 0.064(3) 0.065(3) 0.035(3) -0.002(3) 0.012(3) -0.008(3)
N6 0.066(4) 0.056(3) 0.053(4) 0.007(3) 0.011(3) 0.013(3)
N7 0.114(6) 0.119(6) 0.098(7) -0.018(5) 0.049(5) -0.023(5)
N8 0.060(3) 0.069(3) 0.064(4) -0.020(3) 0.013(3) -0.019(3)
N9 0.066(4) 0.062(3) 0.067(4) -0.002(3) 0.006(3) 0.003(3)
N10 0.095(5) 0.081(4) 0.090(6) 0.001(4) 0.051(5) 0.002(4)
N11 0.068(4) 0.060(3) 0.055(4) 0.027(3) -0.001(3) -0.007(3)
N12 0.049(3) 0.052(3) 0.043(3) 0.007(2) 0.007(3) 0.001(2)
N13 0.077(4) 0.066(3) 0.055(4) 0.014(3) 0.000(3) -0.022(3)
N14 0.044(3) 0.061(3) 0.067(4) -0.020(3) 0.014(3) -0.018(2)
N15 0.073(5) 0.104(4) 0.107(6) -0.017(5) 0.037(5) -0.006(4)
N16 0.062(4) 0.058(3) 0.061(4) -0.001(3) 0.010(3) -0.013(3)
O1 0.120(16) 0.101(13) 0.142(13) 0.014(13) 0.054(11) 0.032(11)
O2 0.141(10) 0.139(7) 0.166(12) 0.016(7) 0.040(8) -0.029(7)
O1' 0.11(4) 0.08(3) 0.11(4) 0.01(3) 0.04(3) 0.01(3)
O2' 0.13(3) 0.13(2) 0.14(4) 0.01(3) 0.04(3) -0.015(19)
O3 0.109(5) 0.085(3) 0.099(5) 0.007(3) 0.015(4) 0.009(3)
O4 0.104(4) 0.074(3) 0.098(5) -0.012(3) -0.001(3) 0.003(3)
O5 0.099(8) 0.122(9) 0.115(15) 0.017(8) 0.028(7) 0.030(6)
O6 0.142(11) 0.159(14) 0.133(11) -0.014(10) 0.059(8) -0.011(10)
O5' 0.10(3) 0.11(4) 0.11(3) 0.00(2) 0.02(2) 0.01(2)
O6' 0.12(3) 0.15(3) 0.13(5) 0.01(3) 0.05(3) 0.02(2)
O7 0.087(4) 0.084(3) 0.127(5) 0.004(3) 0.004(4) 0.022(3)
O8 0.124(6) 0.167(6) 0.233(10) 0.025(6) 0.049(6) 0.023(5)
C1 0.040(3) 0.044(3) 0.042(4) 0.008(3) 0.009(3) 0.000(3)
C2 0.050(4) 0.052(3) 0.042(4) 0.006(3) 0.009(3) -0.014(3)
C3 0.060(4) 0.053(3) 0.040(4) 0.005(3) 0.009(3) -0.010(3)
C4 0.044(3) 0.042(3) 0.035(4) -0.001(3) 0.007(3) 0.000(3)
C5 0.042(3) 0.049(3) 0.032(4) 0.000(3) 0.005(3) 0.000(3)
C6 0.041(3) 0.051(3) 0.039(4) -0.002(3) 0.004(3) 0.001(3)
C7 0.056(4) 0.068(4) 0.038(4) -0.004(3) 0.002(3) -0.012(3)
C8 0.051(4) 0.065(4) 0.052(4) -0.004(3) -0.004(3) -0.018(3)
C9 0.042(3) 0.051(3) 0.040(4) -0.004(3) 0.004(3) -0.004(3)
C10 0.044(4) 0.055(3) 0.047(4) -0.003(3) 0.010(3) -0.004(3)
C11 0.042(3) 0.055(3) 0.041(4) 0.008(3) 0.003(3) -0.012(3)
C12 0.065(4) 0.079(4) 0.059(5) 0.008(4) 0.007(4) -0.034(4)
C13 0.064(4) 0.082(4) 0.045(4) 0.019(4) 0.001(4) -0.019(4)
C14 0.052(4) 0.051(3) 0.045(4) 0.010(3) 0.008(3) -0.013(3)
C15 0.048(4) 0.048(3) 0.042(4) 0.013(3) 0.008(3) -0.003(3)
C16 0.041(3) 0.046(3) 0.033(3) 0.002(3) 0.004(3) -0.002(3)
C17 0.048(3) 0.054(3) 0.031(3) 0.001(3) 0.000(3) 0.000(3)
C18 0.040(3) 0.050(3) 0.044(4) 0.007(3) 0.003(3) -0.009(3)
C19 0.032(3) 0.050(3) 0.038(4) 0.003(3) 0.008(3) -0.002(3)
C20 0.042(3) 0.037(3) 0.035(4) 0.002(3) 0.003(3) 0.001(2)
C21 0.047(3) 0.045(3) 0.036(4) -0.003(3) 0.000(3) -0.004(3)
C22 0.066(4) 0.056(4) 0.041(4) -0.008(3) -0.002(3) 0.003(3)
C23 0.071(4) 0.048(3) 0.035(4) 0.000(3) 0.003(3) 0.005(3)
C24 0.049(4) 0.062(4) 0.042(4) -0.001(3) 0.011(3) -0.002(3)
C25 0.074(4) 0.059(4) 0.036(4) -0.009(3) 0.010(3) 0.006(3)
C26 0.067(4) 0.048(3) 0.036(4) -0.001(3) 0.001(3) 0.001(3)
C27 0.067(5) 0.067(4) 0.059(5) 0.007(4) 0.021(4) 0.010(3)
C28 0.066(4) 0.065(4) 0.038(4) -0.002(3) 0.008(4) 0.000(3)
C29 0.060(4) 0.051(3) 0.037(4) 0.002(3) 0.014(3) 0.001(3)
C30 0.051(4) 0.073(4) 0.034(4) -0.002(3) 0.009(3) 0.000(3)
C31 0.072(5) 0.068(4) 0.036(4) -0.003(3) 0.006(4) 0.011(4)
C32 0.097(7) 0.119(7) 0.094(8) -0.006(6) 0.025(6) -0.002(6)
C33 0.070(5) 0.089(5) 0.070(6) -0.004(4) 0.028(5) -0.004(4)
C34 0.076(5) 0.066(4) 0.043(4) 0.001(4) 0.019(4) -0.004(4)
C35 0.087(5) 0.093(5) 0.059(5) -0.004(4) 0.027(4) -0.018(4)
C36 0.121(8) 0.103(6) 0.074(7) 0.004(5) 0.035(6) -0.023(6)
C37 0.045(4) 0.047(3) 0.051(4) 0.001(3) 0.006(3) -0.014(3)
C38 0.053(4) 0.059(4) 0.071(5) 0.000(4) 0.002(4) -0.002(3)
C39 0.061(4) 0.050(3) 0.079(5) -0.003(3) 0.011(4) -0.012(3)
C40 0.045(4) 0.051(3) 0.060(5) -0.007(3) 0.013(3) -0.018(3)
C41 0.048(4) 0.059(4) 0.067(5) -0.005(3) 0.011(3) -0.007(3)
C42 0.053(4) 0.055(3) 0.064(5) 0.000(3) 0.005(3) -0.007(3)
C43 0.067(5) 0.054(4) 0.073(6) -0.006(4) 0.021(4) -0.010(3)
C44 0.068(4) 0.064(4) 0.067(5) -0.004(4) 0.022(4) -0.012(3)
C45 0.053(4) 0.054(4) 0.064(5) -0.006(3) 0.022(4) -0.006(3)
C46 0.064(4) 0.061(4) 0.073(5) -0.003(4) 0.020(4) -0.017(3)
C47 0.088(5) 0.066(4) 0.061(5) 0.003(4) 0.017(4) -0.006(4)
C48 0.075(5) 0.083(5) 0.081(6) -0.013(5) 0.039(5) -0.014(4)
C49 0.068(5) 0.076(4) 0.080(6) -0.014(4) 0.024(4) -0.014(4)
C50 0.062(4) 0.055(4) 0.065(5) -0.012(3) 0.025(4) -0.016(3)
C51 0.067(5) 0.067(4) 0.071(6) -0.001(4) 0.016(4) -0.010(3)
C52 0.093(6) 0.071(4) 0.067(6) -0.007(4) 0.025(5) 0.004(4)
C53 0.057(4) 0.051(3) 0.035(4) 0.011(3) 0.006(3) -0.004(3)
C54 0.096(6) 0.068(4) 0.053(5) 0.015(4) 0.011(4) 0.021(4)
C55 0.101(6) 0.085(5) 0.048(5) 0.006(4) 0.014(4) 0.023(4)
C56 0.067(4) 0.056(4) 0.043(4) 0.012(3) 0.002(3) -0.001(3)
C57 0.118(6) 0.077(5) 0.058(6) 0.009(4) 0.009(5) 0.035(4)
C58 0.127(7) 0.083(5) 0.046(5) 0.010(4) 0.006(5) 0.029(5)
C59 0.055(4) 0.062(4) 0.065(5) 0.022(4) -0.007(3) -0.008(3)
C60 0.062(4) 0.055(4) 0.066(5) 0.022(3) -0.002(4) 0.000(3)
C61 0.051(4) 0.055(3) 0.050(4) 0.011(3) 0.007(3) -0.011(3)
C62 0.040(3) 0.063(4) 0.051(4) 0.019(3) 0.003(3) -0.007(3)
C63 0.040(4) 0.057(3) 0.054(4) 0.014(3) 0.009(3) 0.000(3)
C64 0.084(5) 0.070(4) 0.053(5) 0.020(4) 0.007(4) -0.021(4)
C65 0.065(4) 0.066(4) 0.046(4) 0.017(4) -0.003(4) -0.025(3)
C66 0.057(4) 0.059(4) 0.048(4) 0.009(3) 0.000(3) -0.011(3)
C67 0.070(4) 0.071(4) 0.050(5) 0.015(4) 0.008(4) -0.025(4)
C68 0.071(5) 0.085(5) 0.061(5) 0.023(4) 0.009(4) -0.028(4)
C69 0.040(3) 0.039(3) 0.035(3) 0.003(3) 0.008(3) -0.001(3)
C70 0.047(4) 0.043(3) 0.052(4) 0.001(3) 0.013(3) -0.007(3)
C71 0.038(3) 0.048(3) 0.058(4) -0.004(3) 0.013(3) -0.002(3)
C72 0.044(4) 0.057(4) 0.060(5) -0.007(3) 0.010(3) -0.014(3)
C73 0.050(4) 0.043(3) 0.068(5) -0.002(3) 0.010(3) -0.005(3)
C74 0.036(3) 0.049(3) 0.061(4) -0.009(3) 0.007(3) -0.009(3)
C75 0.054(4) 0.064(4) 0.061(5) -0.006(4) 0.016(3) -0.015(3)
C76 0.050(4) 0.057(4) 0.065(5) -0.011(4) 0.008(4) -0.017(3)
C77 0.050(4) 0.050(3) 0.059(5) -0.004(3) 0.011(3) -0.014(3)
C78 0.061(4) 0.069(4) 0.066(5) -0.006(4) 0.017(4) -0.016(3)
C79 0.059(4) 0.063(4) 0.072(6) -0.006(4) 0.008(4) -0.019(3)
C80 0.050(5) 0.111(6) 0.108(8) -0.006(6) 0.014(5) 0.004(4)
C81 0.057(5) 0.097(5) 0.075(6) -0.013(4) 0.018(4) -0.004(4)
C82 0.048(4) 0.062(4) 0.078(6) -0.012(4) 0.019(4) -0.012(3)
C83 0.058(5) 0.088(5) 0.074(6) -0.012(5) 0.022(4) -0.001(4)
C84 0.082(6) 0.110(6) 0.085(7) -0.014(5) 0.026(6) -0.013(5)
C85 0.116(15) 0.089(11) 0.103(15) 0.004(10) 0.044(17) 0.013(11)
C86 0.137(14) 0.097(10) 0.134(15) 0.002(10) 0.069(13) -0.010(10)
C85' 0.10(5) 0.08(4) 0.11(6) 0.00(4) 0.03(5) 0.01(4)
C86' 0.14(5) 0.13(5) 0.14(5) 0.02(5) 0.02(4) 0.00(4)
C87 0.086(7) 0.063(5) 0.085(7) 0.001(5) 0.001(5) 0.007(4)
C88 0.224(11) 0.054(4) 0.134(9) -0.021(5) 0.047(8) -0.005(5)
C89 0.098(9) 0.130(13) 0.124(12) 0.015(11) 0.030(10) 0.019(8)
C90 0.182(12) 0.236(12) 0.194(14) 0.003(10) 0.105(11) 0.053(10)
C91 0.089(7) 0.088(7) 0.153(10) 0.010(6) -0.015(7) 0.020(6)
C92 0.145(10) 0.145(9) 0.234(16) -0.010(9) -0.023(9) -0.013(8)

loop_
_atom_type_symbol
_atom_type_description
_atom_type_scat_dispersion_real
_atom_type_scat_dispersion_imag
_atom_type_scat_source
C C 0.0033 0.0016 'International Tables Vol C Tables 4.2.6.8 and 6.1.1.4'
H H 0.0000 0.0000 'International Tables Vol C Tables 4.2.6.8 and 6.1.1.4'
N N 0.0061 0.0033 'International Tables Vol C Tables 4.2.6.8 and 6.1.1.4'
O O 0.0106 0.0060 'International Tables Vol C Tables 4.2.6.8 and 6.1.1.4'
Zn Zn 0.2839 1.4301 'International Tables Vol C Tables 4.2.6.8 and 6.1.1.4'

loop_
_geom_angle_atom_site_label_1
_geom_angle_atom_site_label_2
_geom_angle_atom_site_label_3
_geom_angle
_geom_angle_site_symmetry_3
N3 Zn1 N4 89.51(17) .
N3 Zn1 N2 88.04(17) .
N4 Zn1 N2 161.13(16) .
N3 Zn1 N1 162.06(16) .
N4 Zn1 N1 88.04(16) .
N2 Zn1 N1 88.55(17) .
N3 Zn1 N12 103.94(17) 2_656
N4 Zn1 N12 99.97(17) 2_656
N2 Zn1 N12 98.78(17) 2_656
N1 Zn1 N12 93.99(16) 2_656
O1' Zn2 O3 92(2) .
O1' Zn2 O1 18(2) .
O3 Zn2 O1 106.2(7) .
O1' Zn2 N6 113(3) .
O3 Zn2 N6 116.6(2) .
O1 Zn2 N6 114.1(11) .
O1' Zn2 N16 117(3) 4_475
O3 Zn2 N16 114.1(2) 4_475
O1 Zn2 N16 100.8(8) 4_475
N6 Zn2 N16 104.0(2) 4_475
O5 Zn3 O7 99.9(5) .
O5 Zn3 O5' 48.3(18) .
O7 Zn3 O5' 144.7(16) .
O5 Zn3 N9 135.2(5) .
O7 Zn3 N9 113.3(3) .
O5' Zn3 N9 89.7(16) .
O5 Zn3 N13 100.3(5) 4_465
O7 Zn3 N13 104.7(2) 4_465
O5' Zn3 N13 96.9(14) 4_465
N9 Zn3 N13 99.4(2) 4_465
C1 N1 C4 107.0(4) .
C1 N1 Zn1 125.7(4) .
C4 N1 Zn1 127.0(3) .
C6 N2 C9 107.2(5) .
C6 N2 Zn1 126.8(3) .
C9 N2 Zn1 125.6(4) .
C14 N3 C11 106.0(4) .
C14 N3 Zn1 126.6(3) .
C11 N3 Zn1 127.0(4) .
C19 N4 C16 107.5(4) .
C19 N4 Zn1 125.9(4) .
C16 N4 Zn1 125.6(3) .
C34 N5 C29 125.0(5) .
C34 N5 C24 116.5(5) .
C29 N5 C24 118.6(5) .
C27 N6 C31 114.0(6) .
C27 N6 Zn2 124.0(5) .
C31 N6 Zn2 121.9(5) .
C32 N7 C36 115.8(8) .
C45 N8 C50 124.0(5) .
C45 N8 C40 116.4(5) .
C50 N8 C40 119.4(5) .
C43 N9 C47 115.9(6) .
C43 N9 Zn3 122.9(4) .
C47 N9 Zn3 121.1(5) .
C52 N10 C48 115.2(7) .
C61 N11 C66 121.8(5) .
C61 N11 C56 119.7(5) .
C66 N11 C56 118.5(4) .
C63 N12 C59 115.7(4) .
C63 N12 Zn1 122.0(4) 2_646
C59 N12 Zn1 121.4(4) 2_646
C68 N13 C64 115.9(6) .
C68 N13 Zn3 122.0(4) 4_666
C64 N13 Zn3 121.8(5) 4_666
C77 N14 C82 120.3(5) .
C77 N14 C72 121.8(5) .
C82 N14 C72 117.0(5) .
C84 N15 C80 113.9(7) .
C79 N16 C75 115.1(5) .
C79 N16 Zn2 124.3(4) 4_676
C75 N16 Zn2 120.4(5) 4_676
C85 O1 Zn2 117(2) .
C85' O1' Zn2 133(9) .
C87 O3 Zn2 117.3(5) .
C89 O5 Zn3 114.9(18) .
C89 O5' Zn3 114(5) .
C91 O7 Zn3 123.2(6) .
N1 C1 C20 126.4(5) .
N1 C1 C2 109.1(5) .
C20 C1 C2 124.4(5) .
C3 C2 C1 107.1(5) .
C3 C2 H2 126.4 .
C1 C2 H2 126.4 .
C2 C3 C4 108.0(5) .
C2 C3 H3 126.0 .
C4 C3 H3 126.0 .
N1 C4 C5 125.7(5) .
N1 C4 C3 108.8(5) .
C5 C4 C3 125.5(5) .
C6 C5 C4 124.9(5) .
C6 C5 C21 117.4(5) .
C4 C5 C21 117.6(5) .
N2 C6 C5 126.3(5) .
N2 C6 C7 109.1(5) .
C5 C6 C7 124.7(5) .
C8 C7 C6 107.1(5) .
C8 C7 H7 126.5 .
C6 C7 H7 126.5 .
C7 C8 C9 108.7(5) .
C7 C8 H8 125.7 .
C9 C8 H8 125.7 .
N2 C9 C10 126.6(5) .
N2 C9 C8 108.0(5) .
C10 C9 C8 125.3(5) .
C9 C10 C11 124.3(5) .
C9 C10 C37 117.9(5) .
C11 C10 C37 117.7(5) .
N3 C11 C10 125.2(5) .
N3 C11 C12 108.7(5) .
C10 C11 C12 126.0(5) .
C13 C12 C11 108.8(5) .
C13 C12 H12 125.6 .
C11 C12 H12 125.6 .
C12 C13 C14 106.5(6) .
C12 C13 H13 126.7 .
C14 C13 H13 126.7 .
N3 C14 C15 126.2(5) .
N3 C14 C13 110.1(5) .
C15 C14 C13 123.7(6) .
C14 C15 C16 125.1(5) .
C14 C15 C53 117.4(5) .
C16 C15 C53 117.3(5) .
N4 C16 C15 125.9(5) .
N4 C16 C17 108.4(4) .
C15 C16 C17 125.6(5) .
C18 C17 C16 107.4(5) .
C18 C17 H17 126.3 .
C16 C17 H17 126.3 .
C17 C18 C19 107.6(5) .
C17 C18 H18 126.2 .
C19 C18 H18 126.2 .
N4 C19 C20 126.1(5) .
N4 C19 C18 109.0(5) .
C20 C19 C18 124.8(5) .
C19 C20 C1 123.8(5) .
C19 C20 C69 118.5(5) .
C1 C20 C69 117.6(5) .
C26 C21 C22 116.4(5) .
C26 C21 C5 121.9(5) .
C22 C21 C5 121.7(5) .
C23 C22 C21 122.0(5) .
C23 C22 H22 119.0 .
C21 C22 H22 119.0 .
C24 C23 C22 119.4(5) .
C24 C23 H23 120.3 .
C22 C23 H23 120.3 .
C23 C24 C25 120.0(6) .
C23 C24 N5 120.7(5) .
C25 C24 N5 119.3(5) .
C26 C25 C24 119.6(5) .
C26 C25 H25 120.2 .
C24 C25 H25 120.2 .
C25 C26 C21 122.5(5) .
C25 C26 H26 118.8 .
C21 C26 H26 118.8 .
N6 C27 C28 124.5(6) .
N6 C27 H27 117.7 .
C28 C27 H27 117.7 .
C29 C28 C27 119.6(6) .
C29 C28 H28 120.2 .
C27 C28 H28 120.2 .
C28 C29 C30 117.6(6) .
C28 C29 N5 121.4(6) .
C30 C29 N5 120.9(6) .
C31 C30 C29 119.3(6) .
C31 C30 H30 120.4 .
C29 C30 H30 120.4 .
C30 C31 N6 125.0(6) .
C30 C31 H31 117.5 .
N6 C31 H31 117.5 .
N7 C32 C33 125.0(9) .
N7 C32 H32 117.5 .
C33 C32 H32 117.5 .
C32 C33 C34 118.6(8) .
C32 C33 H33 120.7 .
C34 C33 H33 120.7 .
C35 C34 N5 121.3(6) .
C35 C34 C33 118.6(6) .
N5 C34 C33 120.0(6) .
C36 C35 C34 118.4(7) .
C36 C35 H35 120.8 .
C34 C35 H35 120.8 .
N7 C36 C35 123.5(8) .
N7 C36 H36 118.2 .
C35 C36 H36 118.2 .
C38 C37 C42 118.8(5) .
C38 C37 C10 120.3(5) .
C42 C37 C10 120.9(5) .
C37 C38 C39 121.1(5) .
C37 C38 H38 119.5 .
C39 C38 H38 119.5 .
C40 C39 C38 119.8(5) .
C40 C39 H39 120.1 .
C38 C39 H39 120.1 .
C41 C40 C39 119.8(5) .
C41 C40 N8 120.5(5) .
C39 C40 N8 119.6(5) .
C40 C41 C42 119.5(5) .
C40 C41 H41 120.3 .
C42 C41 H41 120.3 .
C37 C42 C41 121.0(5) .
C37 C42 H42 119.5 .
C41 C42 H42 119.5 .
N9 C43 C44 123.5(6) .
N9 C43 H43 118.3 .
C44 C43 H43 118.3 .
C43 C44 C45 120.2(6) .
C43 C44 H44 119.9 .
C45 C44 H44 119.9 .
C46 C45 C44 116.8(6) .
C46 C45 N8 120.2(5) .
C44 C45 N8 122.9(6) .
C47 C46 C45 119.1(6) .
C47 C46 H46 120.5 .
C45 C46 H46 120.5 .
N9 C47 C46 124.6(6) .
N9 C47 H47 117.7 .
C46 C47 H47 117.7 .
N10 C48 C49 125.4(7) .
N10 C48 H48 117.3 .
C49 C48 H48 117.3 .
C48 C49 C50 118.1(7) .
C48 C49 H49 121.0 .
C50 C49 H49 121.0 .
C51 C50 C49 117.5(6) .
C51 C50 N8 121.1(6) .
C49 C50 N8 121.4(6) .
C50 C51 C52 118.0(7) .
C50 C51 H51 121.0 .
C52 C51 H51 121.0 .
N10 C52 C51 125.8(7) .
N10 C52 H52 117.1 .
C51 C52 H52 117.1 .
C54 C53 C58 115.4(6) .
C54 C53 C15 123.7(6) .
C58 C53 C15 120.9(6) .
C53 C54 C55 122.8(6) .
C53 C54 H54 118.6 .
C55 C54 H54 118.6 .
C56 C55 C54 121.3(7) .
C56 C55 H55 119.4 .
C54 C55 H55 119.4 .
C55 C56 C57 116.8(6) .
C55 C56 N11 122.5(6) .
C57 C56 N11 120.8(6) .
C56 C57 C58 120.5(6) .
C56 C57 H57 119.7 .
C58 C57 H57 119.7 .
C53 C58 C57 123.2(7) .
C53 C58 H58 118.4 .
C57 C58 H58 118.4 .
N12 C59 C60 122.8(5) .
N12 C59 H59 118.6 .
C60 C59 H59 118.6 .
C61 C60 C59 120.0(5) .
C61 C60 H60 120.0 .
C59 C60 H60 120.0 .
C60 C61 C62 116.2(5) .
C60 C61 N11 120.4(5) .
C62 C61 N11 123.4(5) .
C63 C62 C61 120.5(5) .
C63 C62 H62 119.7 .
C61 C62 H62 119.7 .
N12 C63 C62 124.7(5) .
N12 C63 H63 117.6 .
C62 C63 H63 117.6 .
C65 C64 N13 124.7(6) .
C65 C64 H64 117.6 .
N13 C64 H64 117.6 .
C64 C65 C66 117.8(6) .
C64 C65 H65 121.1 .
C66 C65 H65 121.1 .
C67 C66 C65 119.7(6) .
C67 C66 N11 120.6(6) .
C65 C66 N11 119.7(5) .
C66 C67 C68 118.0(6) .
C66 C67 H67 121.0 .
C68 C67 H67 121.0 .
N13 C68 C67 123.8(6) .
N13 C68 H68 118.1 .
C67 C68 H68 118.1 .
C70 C69 C74 117.7(5) .
C70 C69 C20 122.0(4) .
C74 C69 C20 120.3(4) .
C69 C70 C71 122.1(5) .
C69 C70 H70 119.0 .
C71 C70 H70 119.0 .
C72 C71 C70 119.7(5) .
C72 C71 H71 120.2 .
C70 C71 H71 120.2 .
C71 C72 C73 119.0(5) .
C71 C72 N14 120.0(5) .
C73 C72 N14 121.0(5) .
C74 C73 C72 120.4(5) .
C74 C73 H73 119.8 .
C72 C73 H73 119.8 .
C73 C74 C69 121.1(5) .
C73 C74 H74 119.4 .
C69 C74 H74 119.4 .
C76 C75 N16 124.3(6) .
C76 C75 H75 117.9 .
N16 C75 H75 117.9 .
C75 C76 C77 121.0(5) .
C75 C76 H76 119.5 .
C77 C76 H76 119.5 .
C78 C77 N14 121.5(6) .
C78 C77 C76 115.3(6) .
N14 C77 C76 123.1(5) .
C77 C78 C79 120.2(6) .
C77 C78 H78 119.9 .
C79 C78 H78 119.9 .
N16 C79 C78 124.1(6) .
N16 C79 H79 118.0 .
C78 C79 H79 118.0 .
N15 C80 C81 124.7(8) .
N15 C80 H80 117.6 .
C81 C80 H80 117.6 .
C80 C81 C82 118.6(8) .
C80 C81 H81 120.7 .
C82 C81 H81 120.7 .
C83 C82 C81 118.8(7) .
C83 C82 N14 120.1(7) .
C81 C82 N14 121.1(7) .
C82 C83 C84 117.3(7) .
C82 C83 H83 121.4 .
C84 C83 H83 121.4 .
N15 C84 C83 126.6(8) .
N15 C84 H84 116.7 .
C83 C84 H84 116.7 .
O1 C85 O2 121(3) .
O1 C85 C86 121(3) .
O2 C85 C86 118.5(19) .
O1' C85' O2' 115(9) .
O1' C85' C86' 123(8) .
O2' C85' C86' 122(8) .
C85' C86' H86D 109.5 .
C85' C86' H86E 109.5 .
H86D C86' H86E 109.5 .
C85' C86' H86F 109.5 .
H86D C86' H86F 109.5 .
H86E C86' H86F 109.5 .
O4 C87 O3 122.8(8) .
O4 C87 C88 118.1(9) .
O3 C87 C88 118.9(8) .
C87 C88 H88A 109.5 .
C87 C88 H88B 109.5 .
H88A C88 H88B 109.5 .
C87 C88 H88C 109.5 .
H88A C88 H88C 109.5 .
H88B C88 H88C 109.5 .
O5' C89 O5 80(4) .
O5' C89 O6 41(3) .
O5 C89 O6 121(2) .
O5' C89 O6' 125(4) .
O5 C89 O6' 46(3) .
O6 C89 O6' 158(3) .
O5' C89 C90 145(4) .
O5 C89 C90 132.0(19) .
O6 C89 C90 106.6(19) .
O6' C89 C90 90(4) .
C89 C90 H90A 109.5 .
C89 C90 H90B 109.5 .
H90A C90 H90B 109.5 .
C89 C90 H90C 109.5 .
H90A C90 H90C 109.5 .
H90B C90 H90C 109.5 .
O7 C91 O8 120.7(10) .
O7 C91 C92 120.9(10) .
O8 C91 C92 118.4(10) .
C91 C92 H92A 109.5 .
C91 C92 H92B 109.5 .
H92A C92 H92B 109.5 .
C91 C92 H92C 109.5 .
H92A C92 H92C 109.5 .
H92B C92 H92C 109.5 .

loop_
_geom_bond_atom_site_label_1
_geom_bond_atom_site_label_2
_geom_bond_distance
_geom_bond_site_symmetry_2
Zn1 N3 2.056(4) .
Zn1 N4 2.063(4) .
Zn1 N2 2.070(4) .
Zn1 N1 2.074(4) .
Zn1 N12 2.158(4) 2_656
Zn2 O1' 1.70(10) .
Zn2 O3 1.934(5) .
Zn2 O1 1.97(3) .
Zn2 N6 2.029(5) .
Zn2 N16 2.039(5) 4_475
Zn3 O5 1.91(3) .
Zn3 O7 1.928(5) .
Zn3 O5' 1.94(9) .
Zn3 N9 2.021(5) .
Zn3 N13 2.089(5) 4_465
N1 C1 1.361(6) .
N1 C4 1.370(6) .
N2 C6 1.369(6) .
N2 C9 1.381(6) .
N3 C14 1.375(7) .
N3 C11 1.378(6) .
N4 C19 1.361(6) .
N4 C16 1.395(6) .
N5 C34 1.385(7) .
N5 C29 1.402(7) .
N5 C24 1.459(7) .
N6 C27 1.335(7) .
N6 C31 1.367(7) .
N7 C32 1.334(10) .
N7 C36 1.360(10) .
N8 C45 1.416(7) .
N8 C50 1.418(7) .
N8 C40 1.429(6) .
N9 C43 1.306(7) .
N9 C47 1.348(7) .
N10 C52 1.320(8) .
N10 C48 1.321(9) .
N11 C61 1.400(6) .
N11 C66 1.416(7) .
N11 C56 1.428(7) .
N12 C63 1.318(6) .
N12 C59 1.356(6) .
N12 Zn1 2.158(4) 2_646
N13 C68 1.335(8) .
N13 C64 1.351(7) .
N13 Zn3 2.089(5) 4_666
N14 C77 1.388(7) .
N14 C82 1.427(7) .
N14 C72 1.437(6) .
N15 C84 1.324(9) .
N15 C80 1.329(9) .
N16 C79 1.326(7) .
N16 C75 1.354(6) .
N16 Zn2 2.039(5) 4_676
O1 C85 1.16(4) .
O2 C85 1.24(2) .
O1' C85' 1.20(13) .
O2' C85' 1.20(8) .
O3 C87 1.247(9) .
O4 C87 1.225(8) .
O5 C89 1.23(2) .
O6 C89 1.29(3) .
O5' C89 1.21(6) .
O6' C89 1.31(8) .
O7 C91 1.208(10) .
O8 C91 1.250(10) .
C1 C20 1.410(7) .
C1 C2 1.447(7) .
C2 C3 1.326(7) .
C2 H2 0.9300 .
C3 C4 1.438(7) .
C3 H3 0.9300 .
C4 C5 1.410(7) .
C5 C6 1.399(7) .
C5 C21 1.503(7) .
C6 C7 1.459(7) .
C7 C8 1.320(7) .
C7 H7 0.9300 .
C8 C9 1.453(8) .
C8 H8 0.9300 .
C9 C10 1.402(7) .
C10 C11 1.406(8) .
C10 C37 1.494(7) .
C11 C12 1.431(8) .
C12 C13 1.330(8) .
C12 H12 0.9300 .
C13 C14 1.432(7) .
C13 H13 0.9300 .
C14 C15 1.397(7) .
C15 C16 1.399(7) .
C15 C53 1.485(7) .
C16 C17 1.443(7) .
C17 C18 1.352(7) .
C17 H17 0.9300 .
C18 C19 1.450(7) .
C18 H18 0.9300 .
C19 C20 1.406(7) .
C20 C69 1.480(6) .
C21 C26 1.363(7) .
C21 C22 1.399(7) .
C22 C23 1.369(7) .
C22 H22 0.9300 .
C23 C24 1.357(7) .
C23 H23 0.9300 .
C24 C25 1.383(7) .
C25 C26 1.361(7) .
C25 H25 0.9300 .
C26 H26 0.9300 .
C27 C28 1.379(8) .
C27 H27 0.9300 .
C28 C29 1.353(7) .
C28 H28 0.9300 .
C29 C30 1.392(7) .
C30 C31 1.338(7) .
C30 H30 0.9300 .
C31 H31 0.9300 .
C32 C33 1.354(10) .
C32 H32 0.9300 .
C33 C34 1.392(8) .
C33 H33 0.9300 .
C34 C35 1.383(8) .
C35 C36 1.379(9) .
C35 H35 0.9300 .
C36 H36 0.9300 .
C37 C38 1.356(7) .
C37 C42 1.377(7) .
C38 C39 1.400(7) .
C38 H38 0.9300 .
C39 C40 1.376(7) .
C39 H39 0.9300 .
C40 C41 1.367(7) .
C41 C42 1.401(7) .
C41 H41 0.9300 .
C42 H42 0.9300 .
C43 C44 1.377(8) .
C43 H43 0.9300 .
C44 C45 1.381(7) .
C44 H44 0.9300 .
C45 C46 1.372(8) .
C46 C47 1.360(8) .
C46 H46 0.9300 .
C47 H47 0.9300 .
C48 C49 1.364(8) .
C48 H48 0.9300 .
C49 C50 1.415(8) .
C49 H49 0.9300 .
C50 C51 1.373(8) .
C51 C52 1.383(9) .
C51 H51 0.9300 .
C52 H52 0.9300 .
C53 C54 1.318(8) .
C53 C58 1.363(8) .
C54 C55 1.399(8) .
C54 H54 0.9300 .
C55 C56 1.348(8) .
C55 H55 0.9300 .
C56 C57 1.353(8) .
C57 C58 1.379(9) .
C57 H57 0.9300 .
C58 H58 0.9300 .
C59 C60 1.380(7) .
C59 H59 0.9300 .
C60 C61 1.377(7) .
C60 H60 0.9300 .
C61 C62 1.381(7) .
C62 C63 1.348(7) .
C62 H62 0.9300 .
C63 H63 0.9300 .
C64 C65 1.348(8) .
C64 H64 0.9300 .
C65 C66 1.385(8) .
C65 H65 0.9300 .
C66 C67 1.370(7) .
C67 C68 1.377(8) .
C67 H67 0.9300 .
C68 H68 0.9300 .
C69 C70 1.371(6) .
C69 C74 1.386(6) .
C70 C71 1.384(6) .
C70 H70 0.9300 .
C71 C72 1.377(7) .
C71 H71 0.9300 .
C72 C73 1.388(7) .
C73 C74 1.375(6) .
C73 H73 0.9300 .
C74 H74 0.9300 .
C75 C76 1.341(7) .
C75 H75 0.9300 .
C76 C77 1.400(8) .
C76 H76 0.9300 .
C77 C78 1.375(7) .
C78 C79 1.388(8) .
C78 H78 0.9300 .
C79 H79 0.9300 .
C80 C81 1.359(9) .
C80 H80 0.9300 .
C81 C82 1.392(8) .
C81 H81 0.9300 .
C82 C83 1.341(9) .
C83 C84 1.378(9) .
C83 H83 0.9300 .
C84 H84 0.9300 .
C85 C86 1.53(3) .
C86 H86A 0.9600 .
C86 H86B 0.9600 .
C86 H86C 0.9600 .
C85' C86' 1.50(10) .
C86' H86D 0.9600 .
C86' H86E 0.9600 .
C86' H86F 0.9600 .
C87 C88 1.497(9) .
C88 H88A 0.9600 .
C88 H88B 0.9600 .
C88 H88C 0.9600 .
C89 C90 1.53(2) .
C90 H90A 0.9600 .
C90 H90B 0.9600 .
C90 H90C 0.9600 .
C91 C92 1.469(11) .
C92 H92A 0.9600 .
C92 H92B 0.9600 .
C92 H92C 0.9600 .

loop_
_geom_torsion_atom_site_label_1
_geom_torsion_atom_site_label_2
_geom_torsion_atom_site_label_3
_geom_torsion_atom_site_label_4
_geom_torsion
_geom_torsion_site_symmetry_1
N3 Zn1 N1 C1 -100.1(6) .
N4 Zn1 N1 C1 -17.8(4) .
N2 Zn1 N1 C1 -179.2(4) .
N12 Zn1 N1 C1 82.1(4) 2_656
N3 Zn1 N1 C4 86.6(7) .
N4 Zn1 N1 C4 169.0(4) .
N2 Zn1 N1 C4 7.6(4) .
N12 Zn1 N1 C4 -91.2(4) 2_656
N3 Zn1 N2 C6 -171.3(4) .
N4 Zn1 N2 C6 -88.5(6) .
N1 Zn1 N2 C6 -8.9(4) .
N12 Zn1 N2 C6 84.9(4) 2_656
N3 Zn1 N2 C9 17.3(4) .
N4 Zn1 N2 C9 100.0(6) .
N1 Zn1 N2 C9 179.6(4) .
N12 Zn1 N2 C9 -86.5(4) 2_656
N4 Zn1 N3 C14 9.2(5) .
N2 Zn1 N3 C14 170.4(5) .
N1 Zn1 N3 C14 91.3(7) .
N12 Zn1 N3 C14 -91.0(5) 2_656
N4 Zn1 N3 C11 179.6(4) .
N2 Zn1 N3 C11 -19.1(4) .
N1 Zn1 N3 C11 -98.3(7) .
N12 Zn1 N3 C11 79.5(5) 2_656
N3 Zn1 N4 C19 -177.2(4) .
N2 Zn1 N4 C19 100.3(6) .
N1 Zn1 N4 C19 20.6(4) .
N12 Zn1 N4 C19 -73.1(4) 2_656
N3 Zn1 N4 C16 -10.2(4) .
N2 Zn1 N4 C16 -92.7(6) .
N1 Zn1 N4 C16 -172.4(4) .
N12 Zn1 N4 C16 93.9(4) 2_656
O1' Zn2 N6 C27 -4(2) .
O3 Zn2 N6 C27 -109.2(5) .
O1 Zn2 N6 C27 15.4(8) .
N16 Zn2 N6 C27 124.3(5) 4_475
O1' Zn2 N6 C31 179(2) .
O3 Zn2 N6 C31 73.6(5) .
O1 Zn2 N6 C31 -161.9(7) .
N16 Zn2 N6 C31 -52.9(4) 4_475
O5 Zn3 N9 C43 -129.6(8) .
O7 Zn3 N9 C43 4.8(6) .
O5' Zn3 N9 C43 -147.7(15) .
N13 Zn3 N9 C43 115.4(5) 4_465
O5 Zn3 N9 C47 46.0(9) .
O7 Zn3 N9 C47 -179.7(5) .
O5' Zn3 N9 C47 27.8(15) .
N13 Zn3 N9 C47 -69.1(5) 4_465
O1' Zn2 O1 C85 20(10) .
O3 Zn2 O1 C85 59(3) .
N6 Zn2 O1 C85 -71(3) .
N16 Zn2 O1 C85 178(2) 4_475
O3 Zn2 O1' C85' -90(8) .
O1 Zn2 O1' C85' 53(11) .
N6 Zn2 O1' C85' 150(7) .
N16 Zn2 O1' C85' 29(9) 4_475
O1' Zn2 O3 C87 -180(3) .
O1 Zn2 O3 C87 169.0(12) .
N6 Zn2 O3 C87 -62.6(7) .
N16 Zn2 O3 C87 58.8(7) 4_475
O7 Zn3 O5 C89 -173.3(13) .
O5' Zn3 O5 C89 -10(2) .
N9 Zn3 O5 C89 -35.1(17) .
N13 Zn3 O5 C89 79.7(14) 4_465
O5 Zn3 O5' C89 11(2) .
O7 Zn3 O5' C89 41(5) .
N9 Zn3 O5' C89 173(3) .
N13 Zn3 O5' C89 -87(3) 4_465
O5 Zn3 O7 C91 -139.0(10) .
O5' Zn3 O7 C91 -161(3) .
N9 Zn3 O7 C91 71.8(9) .
N13 Zn3 O7 C91 -35.5(9) 4_465
C4 N1 C1 C20 -176.7(5) .
Zn1 N1 C1 C20 8.9(7) .
C4 N1 C1 C2 0.7(6) .
Zn1 N1 C1 C2 -173.7(3) .
N1 C1 C2 C3 -1.5(6) .
C20 C1 C2 C3 176.0(5) .
C1 C2 C3 C4 1.6(6) .
C1 N1 C4 C5 -179.0(5) .
Zn1 N1 C4 C5 -4.7(7) .
C1 N1 C4 C3 0.3(5) .
Zn1 N1 C4 C3 174.6(3) .
C2 C3 C4 N1 -1.3(6) .
C2 C3 C4 C5 178.0(5) .
N1 C4 C5 C6 -0.3(8) .
C3 C4 C5 C6 -179.5(5) .
N1 C4 C5 C21 -176.5(5) .
C3 C4 C5 C21 4.4(8) .
C9 N2 C6 C5 -179.6(5) .
Zn1 N2 C6 C5 7.6(8) .
C9 N2 C6 C7 -0.8(6) .
Zn1 N2 C6 C7 -173.5(3) .
C4 C5 C6 N2 -1.3(8) .
C21 C5 C6 N2 174.9(5) .
C4 C5 C6 C7 -180.0(5) .
C21 C5 C6 C7 -3.8(8) .
N2 C6 C7 C8 0.4(6) .
C5 C6 C7 C8 179.3(5) .
C6 C7 C8 C9 0.1(7) .
C6 N2 C9 C10 176.7(5) .
Zn1 N2 C9 C10 -10.4(7) .
C6 N2 C9 C8 0.8(6) .
Zn1 N2 C9 C8 173.7(3) .
C7 C8 C9 N2 -0.6(7) .
C7 C8 C9 C10 -176.6(5) .
N2 C9 C10 C11 -2.9(9) .
C8 C9 C10 C11 172.4(6) .
N2 C9 C10 C37 -178.6(5) .
C8 C9 C10 C37 -3.3(8) .
C14 N3 C11 C10 -174.1(5) .
Zn1 N3 C11 C10 13.8(8) .
C14 N3 C11 C12 0.9(6) .
Zn1 N3 C11 C12 -171.1(4) .
C9 C10 C11 N3 1.2(9) .
C37 C10 C11 N3 176.9(5) .
C9 C10 C11 C12 -173.0(5) .
C37 C10 C11 C12 2.7(9) .
N3 C11 C12 C13 -0.1(8) .
C10 C11 C12 C13 174.9(6) .
C11 C12 C13 C14 -0.8(8) .
C11 N3 C14 C15 179.9(6) .
Zn1 N3 C14 C15 -8.0(8) .
C11 N3 C14 C13 -1.4(6) .
Zn1 N3 C14 C13 170.6(4) .
C12 C13 C14 N3 1.4(7) .
C12 C13 C14 C15 -179.9(6) .
N3 C14 C15 C16 4.2(10) .
C13 C14 C15 C16 -174.3(5) .
N3 C14 C15 C53 -171.0(5) .
C13 C14 C15 C53 10.5(9) .
C19 N4 C16 C15 179.4(5) .
Zn1 N4 C16 C15 10.4(7) .
C19 N4 C16 C17 0.0(5) .
Zn1 N4 C16 C17 -168.9(3) .
C14 C15 C16 N4 -5.6(9) .
C53 C15 C16 N4 169.6(5) .
C14 C15 C16 C17 173.7(5) .
C53 C15 C16 C17 -11.1(8) .
N4 C16 C17 C18 1.8(6) .
C15 C16 C17 C18 -177.5(5) .
C16 C17 C18 C19 -2.8(6) .
C16 N4 C19 C20 176.2(5) .
Zn1 N4 C19 C20 -14.9(7) .
C16 N4 C19 C18 -1.8(5) .
Zn1 N4 C19 C18 167.1(3) .
C17 C18 C19 N4 3.0(6) .
C17 C18 C19 C20 -175.0(5) .
N4 C19 C20 C1 -2.4(8) .
C18 C19 C20 C1 175.2(5) .
N4 C19 C20 C69 -178.8(4) .
C18 C19 C20 C69 -1.1(8) .
N1 C1 C20 C19 5.6(8) .
C2 C1 C20 C19 -171.4(5) .
N1 C1 C20 C69 -178.0(4) .
C2 C1 C20 C69 4.9(8) .
C6 C5 C21 C26 -63.8(7) .
C4 C5 C21 C26 112.7(6) .
C6 C5 C21 C22 116.3(6) .
C4 C5 C21 C22 -67.3(7) .
C26 C21 C22 C23 -0.4(8) .
C5 C21 C22 C23 179.5(5) .
C21 C22 C23 C24 0.6(9) .
C22 C23 C24 C25 0.1(9) .
C22 C23 C24 N5 -177.5(5) .
C34 N5 C24 C23 66.2(7) .
C29 N5 C24 C23 -113.2(6) .
C34 N5 C24 C25 -111.4(6) .
C29 N5 C24 C25 69.2(7) .
C23 C24 C25 C26 -1.0(9) .
N5 C24 C25 C26 176.7(5) .
C24 C25 C26 C21 1.2(9) .
C22 C21 C26 C25 -0.5(8) .
C5 C21 C26 C25 179.5(5) .
C31 N6 C27 C28 -2.3(8) .
Zn2 N6 C27 C28 -179.7(4) .
N6 C27 C28 C29 2.8(9) .
C27 C28 C29 C30 -2.5(8) .
C27 C28 C29 N5 179.0(5) .
C34 N5 C29 C28 -157.5(5) .
C24 N5 C29 C28 21.9(8) .
C34 N5 C29 C30 24.0(8) .
C24 N5 C29 C30 -156.7(5) .
C28 C29 C30 C31 2.0(8) .
N5 C29 C30 C31 -179.4(5) .
C29 C30 C31 N6 -1.7(9) .
C27 N6 C31 C30 1.8(8) .
Zn2 N6 C31 C30 179.2(4) .
C36 N7 C32 C33 0.2(13) .
N7 C32 C33 C34 1.3(12) .
C29 N5 C34 C35 38.5(8) .
C24 N5 C34 C35 -140.8(6) .
C29 N5 C34 C33 -144.6(6) .
C24 N5 C34 C33 36.0(8) .
C32 C33 C34 C35 -1.5(10) .
C32 C33 C34 N5 -178.5(6) .
N5 C34 C35 C36 177.2(6) .
C33 C34 C35 C36 0.3(10) .
C32 N7 C36 C35 -1.6(12) .
C34 C35 C36 N7 1.3(11) .
C9 C10 C37 C38 112.3(6) .
C11 C10 C37 C38 -63.7(8) .
C9 C10 C37 C42 -65.7(7) .
C11 C10 C37 C42 118.3(6) .
C42 C37 C38 C39 -1.8(10) .
C10 C37 C38 C39 -179.8(6) .
C37 C38 C39 C40 0.9(10) .
C38 C39 C40 C41 0.6(10) .
C38 C39 C40 N8 177.2(6) .
C45 N8 C40 C41 116.7(6) .
C50 N8 C40 C41 -67.5(8) .
C45 N8 C40 C39 -59.8(8) .
C50 N8 C40 C39 115.9(7) .
C39 C40 C41 C42 -1.2(9) .
N8 C40 C41 C42 -177.7(6) .
C38 C37 C42 C41 1.2(9) .
C10 C37 C42 C41 179.2(6) .
C40 C41 C42 C37 0.3(10) .
C47 N9 C43 C44 0.4(10) .
Zn3 N9 C43 C44 176.2(5) .
N9 C43 C44 C45 -0.3(10) .
C43 C44 C45 C46 0.0(9) .
C43 C44 C45 N8 -176.1(6) .
C50 N8 C45 C46 150.7(6) .
C40 N8 C45 C46 -33.8(8) .
C50 N8 C45 C44 -33.4(9) .
C40 N8 C45 C44 142.1(6) .
C44 C45 C46 C47 0.2(9) .
N8 C45 C46 C47 176.4(6) .
C43 N9 C47 C46 -0.2(10) .
Zn3 N9 C47 C46 -176.0(5) .
C45 C46 C47 N9 -0.2(10) .
C52 N10 C48 C49 2.8(10) .
N10 C48 C49 C50 -1.2(10) .
C48 C49 C50 C51 -0.5(9) .
C48 C49 C50 N8 178.3(6) .
C45 N8 C50 C51 152.5(6) .
C40 N8 C50 C51 -22.9(9) .
C45 N8 C50 C49 -26.2(9) .
C40 N8 C50 C49 158.4(5) .
C49 C50 C51 C52 0.5(9) .
N8 C50 C51 C52 -178.3(5) .
C48 N10 C52 C51 -2.8(10) .
C50 C51 C52 N10 1.3(10) .
C14 C15 C53 C54 -98.5(7) .
C16 C15 C53 C54 85.9(8) .
C14 C15 C53 C58 79.2(8) .
C16 C15 C53 C58 -96.4(7) .
C58 C53 C54 C55 -2.0(10) .
C15 C53 C54 C55 175.8(6) .
C53 C54 C55 C56 1.7(11) .
C54 C55 C56 C57 -0.7(10) .
C54 C55 C56 N11 179.1(6) .
C61 N11 C56 C55 120.5(7) .
C66 N11 C56 C55 -60.5(8) .
C61 N11 C56 C57 -59.7(9) .
C66 N11 C56 C57 119.3(7) .
C55 C56 C57 C58 0.1(11) .
N11 C56 C57 C58 -179.6(6) .
C54 C53 C58 C57 1.4(10) .
C15 C53 C58 C57 -176.5(6) .
C56 C57 C58 C53 -0.5(12) .
C63 N12 C59 C60 -2.6(9) .
Zn1 N12 C59 C60 166.7(5) 2_646
N12 C59 C60 C61 -0.5(10) .
C59 C60 C61 C62 2.5(9) .
C59 C60 C61 N11 179.7(6) .
C66 N11 C61 C60 152.9(6) .
C56 N11 C61 C60 -28.2(9) .
C66 N11 C61 C62 -30.2(9) .
C56 N11 C61 C62 148.7(6) .
C60 C61 C62 C63 -1.6(9) .
N11 C61 C62 C63 -178.6(6) .
C59 N12 C63 C62 3.7(9) .
Zn1 N12 C63 C62 -165.6(5) 2_646
C61 C62 C63 N12 -1.7(10) .
C68 N13 C64 C65 0.5(10) .
Zn3 N13 C64 C65 174.4(5) 4_666
N13 C64 C65 C66 -1.2(10) .
C64 C65 C66 C67 -0.2(10) .
C64 C65 C66 N11 -179.2(5) .
C61 N11 C66 C67 147.3(6) .
C56 N11 C66 C67 -31.6(9) .
C61 N11 C66 C65 -33.7(9) .
C56 N11 C66 C65 147.3(6) .
C65 C66 C67 C68 2.1(9) .
N11 C66 C67 C68 -178.9(6) .
C64 N13 C68 C67 1.7(10) .
Zn3 N13 C68 C67 -172.2(5) 4_666
C66 C67 C68 N13 -3.0(11) .
C19 C20 C69 C70 64.4(7) .
C1 C20 C69 C70 -112.2(6) .
C19 C20 C69 C74 -115.2(6) .
C1 C20 C69 C74 68.2(7) .
C74 C69 C70 C71 1.6(8) .
C20 C69 C70 C71 -178.0(5) .
C69 C70 C71 C72 -1.2(9) .
C70 C71 C72 C73 -0.5(9) .
C70 C71 C72 N14 -179.7(5) .
C77 N14 C72 C71 -127.5(6) .
C82 N14 C72 C71 41.8(8) .
C77 N14 C72 C73 53.3(8) .
C82 N14 C72 C73 -137.4(6) .
C71 C72 C73 C74 1.7(9) .
N14 C72 C73 C74 -179.1(5) .
C72 C73 C74 C69 -1.3(9) .
C70 C69 C74 C73 -0.4(8) .
C20 C69 C74 C73 179.2(5) .
C79 N16 C75 C76 1.1(9) .
Zn2 N16 C75 C76 -174.8(5) 4_676
N16 C75 C76 C77 -0.3(10) .
C82 N14 C77 C78 22.0(9) .
C72 N14 C77 C78 -169.0(6) .
C82 N14 C77 C76 -156.8(6) .
C72 N14 C77 C76 12.2(9) .
C75 C76 C77 C78 0.1(9) .
C75 C76 C77 N14 179.0(5) .
N14 C77 C78 C79 -179.6(6) .
C76 C77 C78 C79 -0.7(9) .
C75 N16 C79 C78 -1.8(9) .
Zn2 N16 C79 C78 173.9(5) 4_676
C77 C78 C79 N16 1.7(10) .
C84 N15 C80 C81 -0.2(12) .
N15 C80 C81 C82 0.8(11) .
C80 C81 C82 C83 0.3(10) .
C80 C81 C82 N14 177.1(6) .
C77 N14 C82 C83 -130.4(7) .
C72 N14 C82 C83 60.2(8) .
C77 N14 C82 C81 52.9(8) .
C72 N14 C82 C81 -116.6(6) .
C81 C82 C83 C84 -1.9(10) .
N14 C82 C83 C84 -178.7(5) .
C80 N15 C84 C83 -1.7(12) .
C82 C83 C84 N15 2.8(11) .
Zn2 O1 C85 O2 26(3) .
Zn2 O1 C85 C86 -151.8(19) .
Zn2 O1' C85' O2' 25(12) .
Zn2 O1' C85' C86' -155(6) .
Zn2 O3 C87 O4 4.5(11) .
Zn2 O3 C87 C88 179.7(6) .
Zn3 O5' C89 O5 -12(2) .
Zn3 O5' C89 O6 158(5) .
Zn3 O5' C89 O6' 1(5) .
Zn3 O5' C89 C90 -174(2) .
Zn3 O5 C89 O5' 13(2) .
Zn3 O5 C89 O6 5(2) .
Zn3 O5 C89 O6' -152(3) .
Zn3 O5 C89 C90 178.6(11) .
Zn3 O7 C91 O8 -27.8(15) .
Zn3 O7 C91 C92 154.1(8) .

loop_
_platon_squeeze_void_nr
_platon_squeeze_void_average_x
_platon_squeeze_void_average_y
_platon_squeeze_void_average_z
_platon_squeeze_void_volume
_platon_squeeze_void_count_electrons
1 -0.027 0.000 -0.009 6574.6 240.8
